data_4083738
loop_
_publ_author_name
'Hanna, Brian S.'
'MacIntosh, Alex D.'
'Ahn, Steven'
'Tyler, Brian T.'
'Palmore, G. Tayhas R.'
'Williard, Paul G.'
'Bernskoetter, Wesley H.'

_publ_section_title
;
 Ancillary Ligand Effects on Carbon Dioxide-Ethylene Coupling at
 Zerovalent Molybdenum
;
_journal_name_full Organometallics
_journal_page_first 140625141928007
_journal_paper_doi 10.1021/om500324h
_journal_year 2014
_chemical_formula_sum 'C43 H45 Mo N4 P3'
_chemical_formula_weight 806.68
_chemical_name_common wb31jul13
_space_group_crystal_system monoclinic
_space_group_IT_number 15
_space_group_name_Hall '-C 2yc'
_space_group_name_H-M_alt 'C 1 2/c 1'
_symmetry_space_group_name_Hall '-C 2yc'
_symmetry_space_group_name_H-M 'C 1 2/c 1'
_atom_sites_solution_hydrogens mixed
_cell_angle_alpha 90
_cell_angle_beta 107.892(12)
_cell_angle_gamma 90
_cell_formula_units_Z 8
_cell_length_a 43.141(8)
_cell_length_b 9.2291(18)
_cell_length_c 21.136(5)
_cell_measurement_reflns_used 9822
_cell_measurement_temperature 198.(2)
_cell_measurement_theta_max 26.9750
_cell_measurement_theta_min 2.5249
_cell_volume 8008(3)
_computing_cell_refinement 'SAINT V8.32B (Bruker AXS Inc., 2013)'
_computing_data_reduction 'SAINT V8.32B (Bruker AXS Inc., 2013)'
_computing_structure_refinement 'SHELXL-2013 (Sheldrick, 2013)'
_diffrn_ambient_temperature 198.(2)
_diffrn_detector_area_resol_mean 10.4167
_diffrn_measured_fraction_theta_full 0.997
_diffrn_measured_fraction_theta_max 0.997
_diffrn_radiation_wavelength 0.71073
_diffrn_reflns_av_R_equivalents 0.0541
_diffrn_reflns_limit_h_max 53
_diffrn_reflns_limit_h_min -53
_diffrn_reflns_limit_k_max 11
_diffrn_reflns_limit_k_min -10
_diffrn_reflns_limit_l_max 26
_diffrn_reflns_limit_l_min -26
_diffrn_reflns_number 63398
_diffrn_reflns_theta_full 26.37
_diffrn_reflns_theta_max 26.37
_diffrn_reflns_theta_min 1.96
_exptl_absorpt_coefficient_mu 0.483
_exptl_absorpt_correction_T_max 0.92
_exptl_absorpt_correction_T_min 0.71
_exptl_absorpt_correction_type multi-scan
_exptl_absorpt_process_details 'SADABS V2012/1 (Bruker AXS Inc.)'
_exptl_crystal_colour 'metallic pale gold-yellow'
_exptl_crystal_density_diffrn 1.338
_exptl_crystal_density_method 'not measured'
_exptl_crystal_description brick
_exptl_crystal_F_000 3344
_exptl_crystal_size_max 0.400
_exptl_crystal_size_mid 0.240
_exptl_crystal_size_min 0.180
_refine_diff_density_max 1.248
_refine_diff_density_min -1.952
_refine_ls_extinction_method none
_refine_ls_goodness_of_fit_ref 1.194
_refine_ls_hydrogen_treatment mixed
_refine_ls_matrix_type full
_refine_ls_number_parameters 462
_refine_ls_number_reflns 8173
_refine_ls_number_restraints 0
_refine_ls_restrained_S_all 1.194
_refine_ls_R_factor_all 0.1040
_refine_ls_R_factor_gt 0.0880
_refine_ls_shift/su_max 0.009
_refine_ls_shift/su_mean 0.000
_refine_ls_structure_factor_coef Fsqd
_refine_ls_weighting_details 'w=1/[\s^2^(Fo^2^)+176.2558P] where P=(Fo^2^+2Fc^2^)/3'
_refine_ls_weighting_scheme calc
_refine_ls_wR_factor_gt 0.1958
_refine_ls_wR_factor_ref 0.2040
_reflns_number_gt 6773
_reflns_number_total 8173
_reflns_threshold_expression 'I > 2\s(I)'
_cod_data_source_file om500324h_si_001.cif
_cod_data_source_block I
_cod_original_cell_volume 8008.(3)
_cod_database_code 4083738

loop_
_space_group_symop_operation_xyz
'x, y, z'
'-x, y, -z+1/2'
'x+1/2, y+1/2, z'
'-x+1/2, y+1/2, -z+1/2'
'-x, -y, -z'
'x, -y, z-1/2'
'-x+1/2, -y+1/2, -z'
'x+1/2, -y+1/2, z-1/2'

loop_
_atom_site_type_symbol
_atom_site_label
_atom_site_fract_x
_atom_site_fract_y
_atom_site_fract_z
_atom_site_U_iso_or_equiv
_atom_site_adp_type
_atom_site_calc_flag
_atom_site_refinement_flags_adp
_atom_site_refinement_flags_posn
_atom_site_occupancy
C C1 0.1134(2) 0.5865(9) 0.7881(4) 0.0461(19) Uani d . . 1
H H1A 0.145(2) 0.533(10) 0.885(5) 0.069 Uiso d U . 1
H H1B 0.1061(16) 0.522(7) 0.871(3) 0.018(16) Uiso d . . 1
C C2 0.1211(2) 0.5625(9) 0.8572(4) 0.0442(18) Uani d . . 1
H H2A 0.132(2) 0.594(10) 0.768(4) 0.066 Uiso d U . 1
H H2B 0.092(2) 0.549(10) 0.757(5) 0.066 Uiso d U . 1
C C3 0.16739(19) 0.7639(9) 1.0047(3) 0.0411(18) Uani d . . 1
C C4 0.1765(2) 0.6212(12) 1.0143(4) 0.058(2) Uani d . . 1
H H4 0.1605 0.5476 0.9995 0.069 Uiso calc U R 1
C C5 0.2089(3) 0.5824(18) 1.0455(5) 0.090(4) Uani d . . 1
H H5 0.2149 0.4833 1.0523 0.108 Uiso calc U R 1
C C6 0.2319(3) 0.690(2) 1.0661(6) 0.102(5) Uani d . . 1
H H6 0.254 0.6645 1.0877 0.122 Uiso calc U R 1
C C7 0.2234(3) 0.832(2) 1.0560(5) 0.096(5) Uani d . . 1
H H7 0.2396 0.9049 1.0696 0.115 Uiso calc U R 1
C C8 0.1908(2) 0.8709(14) 1.0254(4) 0.064(3) Uani d . . 1
H H8 0.1848 0.9701 1.019 0.077 Uiso calc U R 1
C C9 0.1049(2) 0.7048(9) 1.0136(4) 0.0453(19) Uani d . . 1
C C10 0.0758(2) 0.6392(14) 0.9864(6) 0.093(5) Uani d . . 1
H H10 0.0654 0.6442 0.9398 0.111 Uiso calc U R 1
C C11 0.0608(3) 0.5641(17) 1.0266(8) 0.129(7) Uani d . . 1
H H11 0.0404 0.5186 1.0069 0.155 Uiso calc U R 1
C C12 0.0751(3) 0.5553(13) 1.0929(7) 0.088(4) Uani d . . 1
H H12 0.0646 0.5048 1.1197 0.106 Uiso calc U R 1
C C13 0.1040(4) 0.6176(11) 1.1208(6) 0.079(4) Uani d . . 1
H H13 0.1143 0.6088 1.1674 0.095 Uiso calc U R 1
C C14 0.1191(3) 0.6949(11) 1.0825(4) 0.068(3) Uani d . . 1
H H14 0.1393 0.7417 1.1031 0.081 Uiso calc U R 1
C C15 0.1198(2) 0.9966(9) 0.9905(4) 0.046(2) Uani d . . 1
H H15A 0.0977 1.0081 0.9948 0.055 Uiso calc U R 1
H H15B 0.1358 1.0124 1.0348 0.055 Uiso calc U R 1
C C16 0.1249(2) 1.1093(9) 0.9420(4) 0.0427(18) Uani d . . 1
H H16A 0.1483 1.1144 0.945 0.051 Uiso calc U R 1
H H16B 0.1179 1.206 0.9527 0.051 Uiso calc U R 1
C C17 0.06007(19) 1.1335(9) 0.8506(4) 0.0448(19) Uani d . . 1
C C18 0.0352(2) 1.0543(11) 0.8481(7) 0.092(4) Uani d . . 1
H H18 0.0376 0.952 0.8488 0.111 Uiso calc U R 1
C C19 0.0046(3) 1.1116(13) 0.8444(8) 0.096(5) Uani d . . 1
H H19 -0.0128 1.0468 0.8421 0.115 Uiso calc U R 1
C C20 -0.0006(2) 1.2459(12) 0.8441(5) 0.066(3) Uani d . . 1
H H20 -0.0212 1.2832 0.8437 0.079 Uiso calc U R 1
C C21 0.0237(4) 1.3324(17) 0.8443(16) 0.267(18) Uani d . . 1
H H21 0.0204 1.4343 0.8417 0.32 Uiso calc U R 1
C C22 0.0542(3) 1.2750(14) 0.8482(15) 0.252(17) Uani d . . 1
H H22 0.0715 1.3399 0.8492 0.302 Uiso calc U R 1
C C23 0.1147(2) 1.1630(8) 0.7992(4) 0.0439(18) Uani d . . 1
H H23A 0.1088 1.2661 0.8015 0.053 Uiso calc U R 1
H H23B 0.1387 1.1555 0.8101 0.053 Uiso calc U R 1
C C24 0.0979(2) 1.1019(9) 0.7294(4) 0.053(2) Uani d . . 1
H H24A 0.1082 1.1438 0.6977 0.064 Uiso calc U R 1
H H24B 0.0747 1.1312 0.7149 0.064 Uiso calc U R 1
C C25 0.06582(18) 0.8610(10) 0.6534(3) 0.0435(19) Uani d . . 1
C C26 0.0423(2) 0.7657(10) 0.6557(4) 0.049(2) Uani d . . 1
H H26 0.0436 0.7186 0.6964 0.058 Uiso calc U R 1
C C27 0.0157(2) 0.7352(11) 0.5985(4) 0.061(3) Uani d . . 1
H H27 -0.0006 0.6678 0.6005 0.073 Uiso calc U R 1
C C28 0.0139(2) 0.8048(14) 0.5399(4) 0.074(3) Uani d . . 1
H H28 -0.0038 0.7855 0.5012 0.088 Uiso calc U R 1
C C29 0.0375(2) 0.9014(15) 0.5370(4) 0.079(4) Uani d . . 1
H H29 0.0362 0.9482 0.4962 0.095 Uiso calc U R 1
C C30 0.0632(2) 0.9314(13) 0.5930(4) 0.060(3) Uani d . . 1
H H30 0.0792 1.0 0.5908 0.072 Uiso calc U R 1
C C31 0.13384(17) 0.8707(8) 0.6911(3) 0.0367(16) Uani d . . 1
C C32 0.1609(2) 0.9593(10) 0.7041(4) 0.0475(19) Uani d . . 1
H H32 0.1621 1.0429 0.731 0.057 Uiso calc U R 1
C C33 0.1862(2) 0.9283(11) 0.6785(4) 0.057(2) Uani d . . 1
H H33 0.2044 0.9917 0.6874 0.068 Uiso calc U R 1
C C34 0.1851(2) 0.8065(11) 0.6406(4) 0.056(2) Uani d . . 1
H H34 0.2026 0.7848 0.6237 0.068 Uiso calc U R 1
C C35 0.1585(2) 0.7162(10) 0.6270(4) 0.053(2) Uani d . . 1
H H35 0.1575 0.6324 0.6003 0.063 Uiso calc U R 1
C C36 0.1332(2) 0.7480(9) 0.6526(4) 0.0468(19) Uani d . . 1
H H36 0.115 0.6844 0.6435 0.056 Uiso calc U R 1
C C37 0.2132(3) 0.2992(17) 0.8581(6) 0.195(12) Uani d . G 1
C C38 0.2050(2) 0.4438(16) 0.8438(7) 0.121(6) Uani d . G 1
H H38 0.1988 0.5022 0.8748 0.145 Uiso calc U R 1
C C39 0.2061(3) 0.5031(12) 0.7840(8) 0.154(8) Uani d . G 1
H H39 0.2006 0.602 0.7742 0.185 Uiso calc U R 1
C C40 0.2153(3) 0.4176(18) 0.7386(6) 0.187(12) Uani d . G 1
H H40 0.216 0.4581 0.6978 0.225 Uiso calc U R 1
C C41 0.2234(3) 0.2730(17) 0.7530(7) 0.27(2) Uani d . G 1
H H41 0.2297 0.2146 0.722 0.328 Uiso calc U R 1
C C42 0.2223(3) 0.2137(12) 0.8128(8) 0.179(13) Uani d . G 1
H H42 0.2279 0.1149 0.8226 0.215 Uiso calc U R 1
C C43 0.2120(4) 0.234(3) 0.9132(7) 0.198(14) Uani d . . 1
H H43A 0.2327 0.2477 0.9483 0.298 Uiso calc U R 1
H H43B 0.2079 0.1304 0.9046 0.298 Uiso calc U R 1
H H43C 0.1943 0.2762 0.9274 0.298 Uiso calc U R 1
Mo Mo1 0.10883(2) 0.79945(7) 0.83918(3) 0.03046(17) Uani d . . 1
N N1 0.15661(14) 0.8280(7) 0.8516(3) 0.0359(14) Uani d . . 1
N N2 0.18300(17) 0.8347(9) 0.8579(3) 0.0551(19) Uani d . . 1
N N3 0.06210(16) 0.7322(8) 0.8235(3) 0.0472(17) Uani d . . 1
N N4 0.0380(2) 0.6837(13) 0.8136(4) 0.089(3) Uani d . . 1
P P1 0.12440(4) 0.8081(2) 0.96155(9) 0.0348(4) Uani d . . 1
P P2 0.10037(5) 1.0542(2) 0.85743(9) 0.0357(4) Uani d . . 1
P P3 0.10057(5) 0.9012(2) 0.72733(9) 0.0352(4) Uani d . . 1

loop_
_atom_site_aniso_label
_atom_site_aniso_U_11
_atom_site_aniso_U_22
_atom_site_aniso_U_33
_atom_site_aniso_U_12
_atom_site_aniso_U_13
_atom_site_aniso_U_23
C1 0.058(5) 0.031(4) 0.045(5) 0.001(4) 0.009(4) -0.007(4)
C2 0.051(5) 0.036(4) 0.045(4) -0.009(4) 0.014(4) -0.006(4)
C3 0.045(4) 0.049(5) 0.028(4) -0.003(4) 0.009(3) -0.004(3)
C4 0.050(5) 0.074(7) 0.044(5) 0.007(5) 0.009(4) -0.007(5)
C5 0.059(6) 0.155(13) 0.049(6) 0.030(8) 0.005(5) 0.010(7)
C6 0.049(6) 0.194(18) 0.054(6) 0.019(9) 0.004(5) 0.013(9)
C7 0.048(6) 0.176(16) 0.056(6) -0.030(8) 0.005(5) 0.005(8)
C8 0.046(5) 0.103(8) 0.041(5) -0.013(5) 0.010(4) -0.001(5)
C9 0.052(5) 0.044(5) 0.052(5) 0.008(4) 0.033(4) 0.007(4)
C10 0.039(5) 0.124(11) 0.099(8) -0.015(6) -0.003(5) 0.071(8)
C11 0.043(6) 0.158(14) 0.177(15) -0.014(7) 0.022(7) 0.116(12)
C12 0.091(8) 0.077(8) 0.125(10) 0.042(7) 0.075(8) 0.071(8)
C13 0.151(12) 0.045(6) 0.071(7) -0.004(7) 0.078(8) 0.003(5)
C14 0.120(9) 0.054(6) 0.043(5) -0.020(6) 0.045(5) -0.012(4)
C15 0.049(4) 0.059(5) 0.030(4) -0.012(4) 0.014(3) -0.018(4)
C16 0.052(5) 0.038(4) 0.037(4) -0.017(4) 0.012(3) -0.012(3)
C17 0.045(4) 0.037(4) 0.055(5) -0.006(3) 0.018(4) -0.020(4)
C18 0.055(6) 0.042(6) 0.194(14) 0.013(5) 0.059(8) 0.037(7)
C19 0.053(6) 0.060(7) 0.186(14) 0.009(5) 0.051(8) 0.040(8)
C20 0.047(5) 0.071(7) 0.079(7) 0.000(5) 0.020(5) -0.027(6)
C21 0.083(10) 0.070(10) 0.68(5) -0.032(8) 0.16(2) -0.14(2)
C22 0.077(9) 0.044(8) 0.65(5) -0.028(7) 0.137(18) -0.128(17)
C23 0.066(5) 0.026(4) 0.044(4) 0.003(4) 0.024(4) -0.004(3)
C24 0.078(6) 0.049(5) 0.034(4) 0.022(5) 0.019(4) 0.007(4)
C25 0.036(4) 0.064(5) 0.028(4) 0.014(4) 0.005(3) -0.006(4)
C26 0.051(5) 0.055(5) 0.028(4) 0.010(4) -0.003(3) -0.007(4)
C27 0.053(5) 0.069(6) 0.047(5) 0.007(5) -0.006(4) -0.018(5)
C28 0.045(5) 0.130(10) 0.031(4) 0.023(6) -0.009(4) -0.013(5)
C29 0.047(5) 0.155(12) 0.027(4) 0.023(7) 0.001(4) 0.006(6)
C30 0.040(4) 0.108(8) 0.032(4) 0.012(5) 0.010(3) 0.006(5)
C31 0.041(4) 0.038(4) 0.027(3) 0.007(3) 0.005(3) 0.003(3)
C32 0.060(5) 0.049(5) 0.034(4) -0.006(4) 0.015(4) 0.002(4)
C33 0.053(5) 0.071(7) 0.047(5) -0.009(5) 0.015(4) 0.005(5)
C34 0.050(5) 0.072(7) 0.050(5) 0.014(5) 0.019(4) 0.009(5)
C35 0.061(5) 0.046(5) 0.054(5) 0.017(4) 0.022(4) -0.005(4)
C36 0.045(4) 0.043(5) 0.051(5) 0.008(4) 0.013(4) -0.007(4)
C37 0.053(9) 0.16(2) 0.32(4) -0.038(11) -0.009(15) -0.09(2)
C38 0.062(8) 0.102(13) 0.178(18) -0.004(8) 0.007(10) -0.025(12)
C39 0.106(13) 0.16(2) 0.19(2) 0.012(13) 0.044(15) -0.047(18)
C40 0.138(17) 0.32(4) 0.114(14) -0.06(2) 0.060(13) -0.03(2)
C41 0.125(18) 0.16(2) 0.50(6) -0.021(17) 0.04(3) -0.21(3)
C42 0.069(9) 0.31(3) 0.159(17) -0.047(14) 0.033(10) -0.16(2)
C43 0.095(11) 0.40(4) 0.081(10) -0.107(17) -0.001(8) 0.094(16)
Mo1 0.0323(3) 0.0325(3) 0.0252(3) -0.0025(3) 0.0067(2) -0.0060(2)
N1 0.034(3) 0.050(4) 0.023(3) -0.002(3) 0.007(2) -0.002(3)
N2 0.041(4) 0.082(6) 0.041(4) -0.005(4) 0.011(3) 0.002(4)
N3 0.038(4) 0.064(5) 0.038(3) -0.008(3) 0.009(3) -0.019(3)
N4 0.046(5) 0.145(10) 0.076(6) -0.025(6) 0.018(4) -0.053(6)
P1 0.0342(9) 0.0450(11) 0.0270(8) -0.0094(8) 0.0120(7) -0.0033(8)
P2 0.0393(10) 0.0366(11) 0.0325(9) -0.0048(8) 0.0128(8) -0.0108(8)
P3 0.0412(10) 0.0361(10) 0.0259(9) 0.0079(8) 0.0066(7) -0.0030(8)

loop_
_atom_type_symbol
_atom_type_description
_atom_type_scat_dispersion_real
_atom_type_scat_dispersion_imag
_atom_type_scat_source
C C 0.0033 0.0016 'International Tables Vol C Tables 4.2.6.8 and 6.1.1.4'
H H 0.0000 0.0000 'International Tables Vol C Tables 4.2.6.8 and 6.1.1.4'
N N 0.0061 0.0033 'International Tables Vol C Tables 4.2.6.8 and 6.1.1.4'
P P 0.1023 0.0942 'International Tables Vol C Tables 4.2.6.8 and 6.1.1.4'
Mo Mo -1.6832 0.6857 'International Tables Vol C Tables 4.2.6.8 and 6.1.1.4'

loop_
_geom_angle_atom_site_label_1
_geom_angle_atom_site_label_2
_geom_angle_atom_site_label_3
_geom_angle
C2 C1 Mo1 70.8(5)
C2 C1 H2A 119.(5)
Mo1 C1 H2A 110.(5)
C2 C1 H2B 120.(5)
Mo1 C1 H2B 114.(5)
H2A C1 H2B 115.(7)
C1 C2 Mo1 72.8(5)
C1 C2 H1A 120.(5)
Mo1 C2 H1A 119.(5)
C1 C2 H1B 116.(4)
Mo1 C2 H1B 108.(4)
H1A C2 H1B 114.(7)
C4 C3 C8 119.4(8)
C4 C3 P1 119.0(6)
C8 C3 P1 121.6(7)
C3 C4 C5 121.0(11)
C3 C4 H4 119.5
C5 C4 H4 119.5
C6 C5 C4 119.0(14)
C6 C5 H5 120.5
C4 C5 H5 120.5
C7 C6 C5 120.7(12)
C7 C6 H6 119.7
C5 C6 H6 119.7
C6 C7 C8 120.3(13)
C6 C7 H7 119.9
C8 C7 H7 119.9
C3 C8 C7 119.6(12)
C3 C8 H8 120.2
C7 C8 H8 120.2
C10 C9 C14 117.8(8)
C10 C9 P1 120.8(7)
C14 C9 P1 121.4(7)
C9 C10 C11 120.3(11)
C9 C10 H10 119.8
C11 C10 H10 119.8
C12 C11 C10 120.9(12)
C12 C11 H11 119.6
C10 C11 H11 119.6
C13 C12 C11 119.9(10)
C13 C12 H12 120.0
C11 C12 H12 120.0
C12 C13 C14 120.4(11)
C12 C13 H13 119.8
C14 C13 H13 119.8
C13 C14 C9 120.7(11)
C13 C14 H14 119.7
C9 C14 H14 119.7
C16 C15 P1 111.2(5)
C16 C15 H15A 109.4
P1 C15 H15A 109.4
C16 C15 H15B 109.4
P1 C15 H15B 109.4
H15A C15 H15B 108.0
C15 C16 P2 107.7(5)
C15 C16 H16A 110.2
P2 C16 H16A 110.2
C15 C16 H16B 110.2
P2 C16 H16B 110.2
H16A C16 H16B 108.5
C18 C17 C22 114.2(10)
C18 C17 P2 122.1(7)
C22 C17 P2 123.6(8)
C17 C18 C19 123.3(10)
C17 C18 H18 118.4
C19 C18 H18 118.4
C20 C19 C18 122.3(11)
C20 C19 H19 118.8
C18 C19 H19 118.8
C19 C20 C21 117.2(11)
C19 C20 H20 121.4
C21 C20 H20 121.4
C20 C21 C22 120.3(14)
C20 C21 H21 119.8
C22 C21 H21 119.8
C17 C22 C21 122.5(13)
C17 C22 H22 118.7
C21 C22 H22 118.7
C24 C23 P2 106.7(6)
C24 C23 H23A 110.4
P2 C23 H23A 110.4
C24 C23 H23B 110.4
P2 C23 H23B 110.4
H23A C23 H23B 108.6
C23 C24 P3 112.0(5)
C23 C24 H24A 109.2
P3 C24 H24A 109.2
C23 C24 H24B 109.2
P3 C24 H24B 109.2
H24A C24 H24B 107.9
C26 C25 C30 118.7(7)
C26 C25 P3 121.6(6)
C30 C25 P3 119.7(7)
C25 C26 C27 121.1(8)
C25 C26 H26 119.4
C27 C26 H26 119.4
C28 C27 C26 119.0(10)
C28 C27 H27 120.5
C26 C27 H27 120.5
C29 C28 C27 120.5(8)
C29 C28 H28 119.7
C27 C28 H28 119.7
C28 C29 C30 120.3(9)
C28 C29 H29 119.9
C30 C29 H29 119.9
C29 C30 C25 120.5(10)
C29 C30 H30 119.8
C25 C30 H30 119.8
C32 C31 C36 117.6(7)
C32 C31 P3 123.0(6)
C36 C31 P3 119.3(6)
C31 C32 C33 121.2(8)
C31 C32 H32 119.4
C33 C32 H32 119.4
C34 C33 C32 120.2(9)
C34 C33 H33 119.9
C32 C33 H33 119.9
C33 C34 C35 119.8(8)
C33 C34 H34 120.1
C35 C34 H34 120.1
C34 C35 C36 119.6(8)
C34 C35 H35 120.2
C36 C35 H35 120.2
C31 C36 C35 121.5(8)
C31 C36 H36 119.3
C35 C36 H36 119.3
C43 C37 C38 123.5(17)
C43 C37 C42 116.5(17)
C38 C37 C42 120.0
C39 C38 C37 120.0
C39 C38 H38 120.0
C37 C38 H38 120.0
C38 C39 C40 120.0
C38 C39 H39 120.0
C40 C39 H39 120.0
C41 C40 C39 120.0
C41 C40 H40 120.0
C39 C40 H40 120.0
C40 C41 C42 120.0
C40 C41 H41 120.0
C42 C41 H41 120.0
C41 C42 C37 120.0
C41 C42 H42 120.0
C37 C42 H42 120.0
C37 C43 H43A 109.5
C37 C43 H43B 109.5
H43A C43 H43B 109.5
C37 C43 H43C 109.5
H43A C43 H43C 109.5
H43B C43 H43C 109.5
N1 Mo1 N3 169.6(3)
N1 Mo1 C2 85.8(3)
N3 Mo1 C2 84.4(3)
N1 Mo1 C1 86.6(3)
N3 Mo1 C1 83.5(3)
C2 Mo1 C1 36.3(3)
N1 Mo1 P2 92.90(19)
N3 Mo1 P2 97.5(2)
C2 Mo1 P2 162.0(2)
C1 Mo1 P2 161.6(2)
N1 Mo1 P1 85.46(16)
N3 Mo1 P1 96.75(18)
C2 Mo1 P1 83.1(2)
C1 Mo1 P1 119.3(2)
P2 Mo1 P1 78.91(7)
N1 Mo1 P3 85.18(17)
N3 Mo1 P3 96.6(2)
C2 Mo1 P3 119.3(2)
C1 Mo1 P3 83.2(2)
P2 Mo1 P3 78.41(7)
P1 Mo1 P3 154.94(7)
N2 N1 Mo1 175.7(7)
N4 N3 Mo1 173.2(8)
C9 P1 C3 99.4(4)
C9 P1 C15 99.8(4)
C3 P1 C15 103.6(4)
C9 P1 Mo1 125.6(3)
C3 P1 Mo1 114.9(2)
C15 P1 Mo1 110.5(3)
C23 P2 C16 106.7(4)
C23 P2 C17 103.5(4)
C16 P2 C17 102.3(4)
C23 P2 Mo1 108.9(2)
C16 P2 Mo1 110.5(3)
C17 P2 Mo1 123.6(3)
C25 P3 C31 98.7(3)
C25 P3 C24 100.4(4)
C31 P3 C24 102.9(4)
C25 P3 Mo1 125.2(3)
C31 P3 Mo1 116.0(2)
C24 P3 Mo1 110.4(3)

loop_
_geom_bond_atom_site_label_1
_geom_bond_atom_site_label_2
_geom_bond_distance
C1 C2 1.414(11)
C1 Mo1 2.281(8)
C1 H2A 1.02(9)
C1 H2B 1.01(9)
C2 Mo1 2.255(9)
C2 H1A 1.05(9)
C2 H1B 0.87(6)
C3 C4 1.372(13)
C3 C8 1.383(12)
C3 P1 1.843(8)
C4 C5 1.395(13)
C4 H4 0.95
C5 C6 1.38(2)
C5 H5 0.95
C6 C7 1.36(2)
C6 H6 0.95
C7 C8 1.402(15)
C7 H7 0.95
C8 H8 0.95
C9 C10 1.355(13)
C9 C14 1.397(12)
C9 P1 1.843(8)
C10 C11 1.397(14)
C10 H10 0.95
C11 C12 1.349(18)
C11 H11 0.95
C12 C13 1.337(17)
C12 H12 0.95
C13 C14 1.383(13)
C13 H13 0.95
C14 H14 0.95
C15 C16 1.524(11)
C15 P1 1.875(8)
C15 H15A 0.99
C15 H15B 0.99
C16 P2 1.847(7)
C16 H16A 0.99
C16 H16B 0.99
C17 C18 1.287(12)
C17 C22 1.329(15)
C17 P2 1.851(8)
C18 C19 1.399(13)
C18 H18 0.95
C19 C20 1.259(15)
C19 H19 0.95
C20 C21 1.315(17)
C20 H20 0.95
C21 C22 1.400(18)
C21 H21 0.95
C22 H22 0.95
C23 C24 1.536(11)
C23 P2 1.837(8)
C23 H23A 0.99
C23 H23B 0.99
C24 P3 1.857(9)
C24 H24A 0.99
C24 H24B 0.99
C25 C26 1.356(12)
C25 C30 1.406(11)
C25 P3 1.840(7)
C26 C27 1.414(10)
C26 H26 0.95
C27 C28 1.376(14)
C27 H27 0.95
C28 C29 1.368(16)
C28 H28 0.95
C29 C30 1.379(12)
C29 H29 0.95
C30 H30 0.95
C31 C32 1.380(11)
C31 C36 1.390(11)
C31 P3 1.844(8)
C32 C33 1.391(12)
C32 H32 0.95
C33 C34 1.373(13)
C33 H33 0.95
C34 C35 1.374(13)
C34 H34 0.95
C35 C36 1.392(11)
C35 H35 0.95
C36 H36 0.95
C37 C43 1.324(16)
C37 C38 1.39
C37 C42 1.39
C38 C39 1.39
C38 H38 0.95
C39 C40 1.39
C39 H39 0.95
C40 C41 1.39
C40 H40 0.95
C41 C42 1.39
C41 H41 0.95
C42 H42 0.95
C43 H43A 0.98
C43 H43B 0.98
C43 H43C 0.98
Mo1 N1 2.013(6)
Mo1 N3 2.037(7)
Mo1 P2 2.428(2)
Mo1 P1 2.4657(19)
Mo1 P3 2.466(2)
N1 N2 1.106(8)
N3 N4 1.094(10)

loop_
_geom_torsion_atom_site_label_1
_geom_torsion_atom_site_label_2
_geom_torsion_atom_site_label_3
_geom_torsion_atom_site_label_4
_geom_torsion
C8 C3 C4 C5 0.9(13)
P1 C3 C4 C5 178.6(7)
C3 C4 C5 C6 -0.6(15)
C4 C5 C6 C7 -0.5(18)
C5 C6 C7 C8 1.3(19)
C4 C3 C8 C7 -0.1(13)
P1 C3 C8 C7 -177.7(7)
C6 C7 C8 C3 -1.0(16)
C14 C9 C10 C11 -0.3(18)
P1 C9 C10 C11 -178.4(11)
C9 C10 C11 C12 0.(2)
C10 C11 C12 C13 -1.(2)
C11 C12 C13 C14 1.9(19)
C12 C13 C14 C9 -2.3(17)
C10 C9 C14 C13 1.5(15)
P1 C9 C14 C13 179.6(8)
P1 C15 C16 P2 48.0(7)
C22 C17 C18 C19 -1.(2)
P2 C17 C18 C19 178.6(11)
C17 C18 C19 C20 -1.(2)
C18 C19 C20 C21 3.(3)
C19 C20 C21 C22 -3.(4)
C18 C17 C22 C21 1.(4)
P2 C17 C22 C21 -179.(2)
C20 C21 C22 C17 1.(5)
P2 C23 C24 P3 -47.5(7)
C30 C25 C26 C27 1.0(13)
P3 C25 C26 C27 -179.8(6)
C25 C26 C27 C28 -0.4(14)
C26 C27 C28 C29 0.2(15)
C27 C28 C29 C30 -0.6(17)
C28 C29 C30 C25 1.2(16)
C26 C25 C30 C29 -1.4(14)
P3 C25 C30 C29 179.3(8)
C36 C31 C32 C33 1.1(11)
P3 C31 C32 C33 176.6(6)
C31 C32 C33 C34 -1.1(13)
C32 C33 C34 C35 0.9(13)
C33 C34 C35 C36 -0.8(13)
C32 C31 C36 C35 -1.0(12)
P3 C31 C36 C35 -176.6(6)
C34 C35 C36 C31 0.8(13)
C43 C37 C38 C39 -178.3(13)
C42 C37 C38 C39 0
C37 C38 C39 C40 0
C38 C39 C40 C41 0
C39 C40 C41 C42 0
C40 C41 C42 C37 0
C43 C37 C42 C41 178.4(12)
C38 C37 C42 C41 0
C10 C9 P1 C3 -144.4(9)
C14 C9 P1 C3 37.5(8)
C10 C9 P1 C15 109.9(9)
C14 C9 P1 C15 -68.2(8)
C10 C9 P1 Mo1 -14.3(10)
C14 C9 P1 Mo1 167.6(6)
C4 C3 P1 C9 54.4(7)
C8 C3 P1 C9 -127.9(7)
C4 C3 P1 C15 157.0(7)
C8 C3 P1 C15 -25.3(7)
C4 C3 P1 Mo1 -82.3(7)
C8 C3 P1 Mo1 95.4(7)
C16 C15 P1 C9 -163.5(6)
C16 C15 P1 C3 94.2(6)
C16 C15 P1 Mo1 -29.4(6)
C24 C23 P2 C16 171.9(5)
C24 C23 P2 C17 -80.7(6)
C24 C23 P2 Mo1 52.5(6)
C15 C16 P2 C23 -166.0(6)
C15 C16 P2 C17 85.7(6)
C15 C16 P2 Mo1 -47.7(6)
C18 C17 P2 C23 137.5(10)
C22 C17 P2 C23 -42.9(18)
C18 C17 P2 C16 -111.7(10)
C22 C17 P2 C16 67.9(18)
C18 C17 P2 Mo1 13.4(11)
C22 C17 P2 Mo1 -166.9(17)
C26 C25 P3 C31 128.5(7)
C30 C25 P3 C31 -52.3(7)
C26 C25 P3 C24 -126.6(7)
C30 C25 P3 C24 52.7(8)
C26 C25 P3 Mo1 -2.2(8)
C30 C25 P3 Mo1 177.1(6)
C32 C31 P3 C25 138.8(7)
C36 C31 P3 C25 -45.8(7)
C32 C31 P3 C24 35.9(7)
C36 C31 P3 C24 -148.7(6)
C32 C31 P3 Mo1 -84.8(7)
C36 C31 P3 Mo1 90.6(6)
C23 C24 P3 C25 157.4(6)
C23 C24 P3 C31 -101.1(6)
C23 C24 P3 Mo1 23.3(7)
